data_4515708
loop_
_publ_author_name
'Li, Kaizhi'
'Jin, Zhichao'
'Chan, Wai-Lun'
'Lu, Yixin'

_publ_section_title
;
 Enantioselective Construction of Bicyclic Pyran and Hydrindane Scaffolds
 via Intramolecular Rauhut--Currier Reactions Catalyzed by
 Thiourea-Phosphines
;
_journal_issue 9
_journal_name_full 'ACS Catalysis'
_journal_page_first 8810
_journal_paper_doi 10.1021/acscatal.8b02706
_journal_volume 8
_journal_year 2018
_chemical_absolute_configuration ad
_chemical_formula_sum 'C19 H17 Br O3'
_chemical_formula_weight 373.23
_space_group_crystal_system orthorhombic
_space_group_IT_number 19
_space_group_name_Hall 'P 2ac 2ab'
_space_group_name_H-M_alt 'P 21 21 21'
_atom_sites_solution_hydrogens geom
_audit_creation_method SHELXL-2014/7
_cell_angle_alpha 90
_cell_angle_beta 90
_cell_angle_gamma 90
_cell_formula_units_Z 4
_cell_length_a 8.8312(4)
_cell_length_b 11.2095(6)
_cell_length_c 16.7904(9)
_cell_measurement_reflns_used 9834
_cell_measurement_temperature 100(2)
_cell_measurement_theta_max 74.54
_cell_measurement_theta_min 5.66
_cell_volume 1662.14(15)
_computing_cell_refinement 'APEX3 v2016.1-0 (Bruker AXS)'
_computing_data_collection 'APEX3 (Bruker AXS)'
_computing_data_reduction 'SAINT V8.32B (Bruker AXS Inc., 2014)'
_computing_molecular_graphics 'Bruker SHELXTL'
_computing_publication_material 'Bruker SHELXTL'
_computing_structure_refinement 'SHELXL--2014 (Sheldrick 2014)'
_computing_structure_solution 'SHELXT--(Sheldrick 2015)'
_diffrn_ambient_temperature 100(2)
_diffrn_measured_fraction_theta_full 1.000
_diffrn_measured_fraction_theta_max 0.998
_diffrn_measurement_device_type 'Bruker D8 venture'
_diffrn_measurement_method '\f and \w scans'
_diffrn_radiation_type CuK\a
_diffrn_radiation_wavelength 1.54178
_diffrn_reflns_av_R_equivalents 0.0485
_diffrn_reflns_av_unetI/netI 0.0190
_diffrn_reflns_Laue_measured_fraction_full 1.000
_diffrn_reflns_Laue_measured_fraction_max 0.998
_diffrn_reflns_limit_h_max 11
_diffrn_reflns_limit_h_min -11
_diffrn_reflns_limit_k_max 14
_diffrn_reflns_limit_k_min -14
_diffrn_reflns_limit_l_max 20
_diffrn_reflns_limit_l_min -20
_diffrn_reflns_number 53144
_diffrn_reflns_point_group_measured_fraction_full 1.000
_diffrn_reflns_point_group_measured_fraction_max 0.998
_diffrn_reflns_theta_full 67.679
_diffrn_reflns_theta_max 74.707
_diffrn_reflns_theta_min 4.743
_diffrn_source 'Sealed Microfocus Source'
_exptl_absorpt_coefficient_mu 3.473
_exptl_absorpt_correction_T_max 0.7538
_exptl_absorpt_correction_T_min 0.5438
_exptl_absorpt_correction_type multi-scan
_exptl_absorpt_process_details 'Sadabs, (Sheldrick 2012)'
_exptl_crystal_colour Colourless
_exptl_crystal_density_diffrn 1.492
_exptl_crystal_density_meas ?
_exptl_crystal_density_method 'Not Measured'
_exptl_crystal_description Rod
_exptl_crystal_F_000 760
_exptl_crystal_size_max 0.328
_exptl_crystal_size_mid 0.086
_exptl_crystal_size_min 0.074
_refine_diff_density_max 0.229
_refine_diff_density_min -0.344
_refine_diff_density_rms 0.051
_refine_ls_abs_structure_details
; 
 Flack x determined using 1395 quotients [(I+)-(I-)]/[(I+)+(I-)] 
 (Parsons, Flack and Wagner, Acta Cryst. B69 (2013) 249-259). 
;
_refine_ls_abs_structure_Flack 0.011(5)
_refine_ls_extinction_method none
_refine_ls_goodness_of_fit_ref 1.044
_refine_ls_hydrogen_treatment constr
_refine_ls_matrix_type full
_refine_ls_number_parameters 209
_refine_ls_number_reflns 3401
_refine_ls_number_restraints 0
_refine_ls_restrained_S_all 1.044
_refine_ls_R_factor_all 0.0200
_refine_ls_R_factor_gt 0.0193
_refine_ls_shift/su_max 0.001
_refine_ls_shift/su_mean 0.000
_refine_ls_structure_factor_coef Fsqd
_refine_ls_weighting_details 'w=1/[\s^2^(Fo^2^)+(0.0285P)^2^+0.4948P] where P=(Fo^2^+2Fc^2^)/3'
_refine_ls_weighting_scheme calc
_refine_ls_wR_factor_gt 0.0488
_refine_ls_wR_factor_ref 0.0491
_reflns_Friedel_coverage 0.740
_reflns_Friedel_fraction_full 1.000
_reflns_Friedel_fraction_max 0.998
_reflns_number_gt 3336
_reflns_number_total 3401
_reflns_threshold_expression 'I > 2\s(I)'
_cod_data_source_file cs8b02706_si_002.cif
_cod_data_source_block H340
_cod_depositor_comments
;
The following automatic conversions were performed:

data item '_exptl_absorpt_correction_type' value 'Multi-scan' was
changed to 'multi-scan' in accordance with the
/home/data/users/saulius/crontab/automatic-downloads/current/ACS/lib/dictionaries/cif_core.dic
dictionary named 'cif_core.dic' version 2.4.2 last updated on
2011-04-26.

data item '_exptl_crystal_density_meas' value 'Not Measured' was
changed to '?' -- the value is perceived as not measured.

Automatic conversion script
Id: cif_fix_values 6909 2019-04-08 15:41:33Z antanas 
;
_cod_database_code 4515708
_shelx_shelxl_version_number 2014/7
_shelx_space_group_comment
; 
The symmetry employed for this shelxl refinement is uniquely defined 
by the following loop, which should always be used as a source of 
symmetry information in preference to the above space-group names. 
They are only intended as comments. 
;
_shelx_estimated_absorpt_t_min 0.395
_shelx_estimated_absorpt_t_max 0.783
_computing_bruker_data_scaling 'SADABS V2012/1 (Bruker AXS Inc.)'

loop_
_space_group_symop_operation_xyz
'x, y, z'
'-x+1/2, -y, z+1/2'
'-x, y+1/2, -z+1/2'
'x+1/2, -y+1/2, -z'

loop_
_atom_site_label
_atom_site_type_symbol
_atom_site_fract_x
_atom_site_fract_y
_atom_site_fract_z
_atom_site_U_iso_or_equiv
_atom_site_adp_type
_atom_site_occupancy
_atom_site_site_symmetry_order
_atom_site_calc_flag
_atom_site_refinement_flags_posn
_atom_site_refinement_flags_adp
Br1 Br -0.24030(3) 0.90440(2) 0.21496(2) 0.02146(8) Uani 1 1 d . .
O1 O 0.67100(18) 0.29288(15) 0.54890(10) 0.0192(3) Uani 1 1 d . .
O2 O 1.12233(18) 0.59160(19) 0.53194(11) 0.0292(4) Uani 1 1 d . .
O3 O 0.65920(16) 0.59304(15) 0.34561(9) 0.0184(3) Uani 1 1 d . .
C1 C 0.7159(2) 0.4123(2) 0.56965(12) 0.0148(4) Uani 1 1 d . .
C2 C 0.8482(2) 0.4079(2) 0.62633(13) 0.0190(4) Uani 1 1 d . .
H2 H 0.8391 0.3584 0.6720 0.023 Uiso 1 1 calc R U
C3 C 0.9767(3) 0.4684(2) 0.61714(15) 0.0217(5) Uani 1 1 d . .
H3 H 1.0564 0.4571 0.6544 0.026 Uiso 1 1 calc R U
C4 C 0.9984(3) 0.5527(2) 0.55043(15) 0.0196(5) Uani 1 1 d . .
C5 C 0.8546(2) 0.5911(2) 0.50903(13) 0.0177(4) Uani 1 1 d . .
H5A H 0.8811 0.6284 0.4574 0.021 Uiso 1 1 calc R U
H5B H 0.8033 0.6522 0.5420 0.021 Uiso 1 1 calc R U
C6 C 0.7443(3) 0.48748(17) 0.49401(11) 0.0135(4) Uani 1 1 d . .
H6 H 0.7822 0.4357 0.4498 0.016 Uiso 1 1 calc R U
C7 C 0.5886(2) 0.53490(19) 0.47442(13) 0.0140(4) Uani 1 1 d . .
C8 C 0.4955(3) 0.5253(2) 0.53733(14) 0.0156(4) Uani 1 1 d . .
H8 H 0.3936 0.5523 0.5378 0.019 Uiso 1 1 calc R U
C9 C 0.5720(3) 0.4669(2) 0.60666(14) 0.0175(5) Uani 1 1 d . .
H9A H 0.5069 0.4044 0.6303 0.021 Uiso 1 1 calc R U
H9B H 0.5979 0.5261 0.6482 0.021 Uiso 1 1 calc R U
C10 C 0.7834(3) 0.2210(2) 0.51167(16) 0.0283(6) Uani 1 1 d . .
H10A H 0.7488 0.1379 0.5100 0.042 Uiso 1 1 calc R U
H10B H 0.8779 0.2258 0.5421 0.042 Uiso 1 1 calc R U
H10C H 0.8009 0.2496 0.4573 0.042 Uiso 1 1 calc R U
C11 C 0.5582(2) 0.5890(2) 0.39613(12) 0.0140(4) Uani 1 1 d . .
C12 C 0.4043(2) 0.63554(19) 0.37930(14) 0.0149(4) Uani 1 1 d . .
H12 H 0.3243 0.6196 0.4156 0.018 Uiso 1 1 calc R U
C13 C 0.3766(2) 0.6996(2) 0.31375(14) 0.0155(4) Uani 1 1 d . .
H13 H 0.4602 0.7171 0.2801 0.019 Uiso 1 1 calc R U
C14 C 0.2276(2) 0.74507(18) 0.28949(13) 0.0152(4) Uani 1 1 d . .
C15 C 0.0938(3) 0.7072(2) 0.32607(15) 0.0189(5) Uani 1 1 d . .
H15 H 0.0988 0.6501 0.3678 0.023 Uiso 1 1 calc R U
C16 C -0.0459(3) 0.7511(2) 0.30285(14) 0.0192(5) Uani 1 1 d . .
H16 H -0.1362 0.7239 0.3276 0.023 Uiso 1 1 calc R U
C17 C -0.0510(3) 0.83587(19) 0.24255(14) 0.0165(5) Uani 1 1 d . .
C18 C 0.0786(3) 0.8754(2) 0.20482(14) 0.0197(5) Uani 1 1 d . .
H18 H 0.0727 0.9333 0.1636 0.024 Uiso 1 1 calc R U
C19 C 0.2179(3) 0.8292(2) 0.22810(13) 0.0188(5) Uani 1 1 d . .
H19 H 0.3076 0.8551 0.2020 0.023 Uiso 1 1 calc R U

loop_
_atom_site_aniso_label
_atom_site_aniso_U_11
_atom_site_aniso_U_22
_atom_site_aniso_U_33
_atom_site_aniso_U_23
_atom_site_aniso_U_13
_atom_site_aniso_U_12
Br1 0.02011(12) 0.01939(12) 0.02490(12) -0.00061(9) -0.00658(10) 0.00699(10)
O1 0.0183(8) 0.0132(7) 0.0260(9) -0.0018(7) 0.0004(6) 0.0001(6)
O2 0.0132(8) 0.0409(10) 0.0334(10) 0.0062(9) 0.0001(6) -0.0034(8)
O3 0.0147(7) 0.0220(8) 0.0184(7) 0.0001(7) 0.0015(6) 0.0011(7)
C1 0.0135(10) 0.0140(9) 0.0169(10) -0.0030(8) -0.0008(7) 0.0002(9)
C2 0.0179(10) 0.0220(11) 0.0171(10) 0.0003(10) -0.0019(8) 0.0030(10)
C3 0.0172(11) 0.0286(13) 0.0194(12) 0.0011(10) -0.0073(9) 0.0024(10)
C4 0.0140(11) 0.0242(12) 0.0205(12) -0.0029(9) -0.0003(9) 0.0001(9)
C5 0.0134(9) 0.0204(10) 0.0194(10) 0.0026(10) -0.0009(8) -0.0026(10)
C6 0.0107(9) 0.0151(9) 0.0146(9) -0.0023(7) 0.0014(9) 0.0010(9)
C7 0.0123(10) 0.0114(9) 0.0183(11) -0.0042(8) -0.0013(8) -0.0015(8)
C8 0.0120(10) 0.0152(10) 0.0195(12) -0.0034(8) -0.0005(8) 0.0007(8)
C9 0.0154(10) 0.0207(11) 0.0163(11) -0.0015(9) 0.0040(9) 0.0012(9)
C10 0.0372(15) 0.0181(11) 0.0295(13) -0.0044(10) 0.0087(11) 0.0054(11)
C11 0.0134(9) 0.0110(9) 0.0175(10) -0.0038(9) -0.0008(7) -0.0018(9)
C12 0.0114(10) 0.0140(9) 0.0192(11) -0.0020(8) 0.0004(8) -0.0015(8)
C13 0.0130(10) 0.0155(11) 0.0180(11) -0.0021(9) -0.0001(8) -0.0003(8)
C14 0.0148(10) 0.0136(9) 0.0173(10) -0.0023(8) -0.0019(9) 0.0019(8)
C15 0.0159(11) 0.0165(11) 0.0242(12) 0.0065(10) -0.0030(9) -0.0019(9)
C16 0.0137(10) 0.0165(10) 0.0274(13) 0.0050(9) -0.0014(9) -0.0018(8)
C17 0.0184(11) 0.0129(10) 0.0181(11) -0.0031(8) -0.0062(9) 0.0036(8)
C18 0.0258(11) 0.0198(11) 0.0134(10) 0.0028(8) 0.0008(9) 0.0066(9)
C19 0.0195(11) 0.0211(10) 0.0159(10) 0.0010(8) 0.0047(8) 0.0014(8)

loop_
_atom_type_symbol
_atom_type_description
_atom_type_scat_dispersion_real
_atom_type_scat_dispersion_imag
_atom_type_scat_source
C C 0.0181 0.0091 'International Tables Vol C Tables 4.2.6.8 and 6.1.1.4'
H H 0.0000 0.0000 'International Tables Vol C Tables 4.2.6.8 and 6.1.1.4'
O O 0.0492 0.0322 'International Tables Vol C Tables 4.2.6.8 and 6.1.1.4'
Br Br -0.6763 1.2805 'International Tables Vol C Tables 4.2.6.8 and 6.1.1.4'

loop_
_geom_angle_atom_site_label_1
_geom_angle_atom_site_label_2
_geom_angle_atom_site_label_3
_geom_angle
C10 O1 C1 116.15(17)
O1 C1 C2 109.66(18)
O1 C1 C9 103.86(17)
C2 C1 C9 113.40(18)
O1 C1 C6 110.68(16)
C2 C1 C6 114.30(18)
C9 C1 C6 104.37(18)
C3 C2 C1 124.8(2)
C3 C2 H2 117.6
C1 C2 H2 117.6
C2 C3 C4 121.6(2)
C2 C3 H3 119.2
C4 C3 H3 119.2
O2 C4 C3 122.6(2)
O2 C4 C5 122.4(2)
C3 C4 C5 115.0(2)
C4 C5 C6 113.1(2)
C4 C5 H5A 109.0
C6 C5 H5A 109.0
C4 C5 H5B 109.0
C6 C5 H5B 109.0
H5A C5 H5B 107.8
C7 C6 C5 110.29(17)
C7 C6 C1 102.93(18)
C5 C6 C1 112.33(17)
C7 C6 H6 110.4
C5 C6 H6 110.4
C1 C6 H6 110.4
C8 C7 C11 128.6(2)
C8 C7 C6 110.97(19)
C11 C7 C6 120.36(19)
C7 C8 C9 111.8(2)
C7 C8 H8 124.1
C9 C8 H8 124.1
C8 C9 C1 103.43(18)
C8 C9 H9A 111.1
C1 C9 H9A 111.1
C8 C9 H9B 111.1
C1 C9 H9B 111.1
H9A C9 H9B 109.0
O1 C10 H10A 109.5
O1 C10 H10B 109.5
H10A C10 H10B 109.5
O1 C10 H10C 109.5
H10A C10 H10C 109.5
H10B C10 H10C 109.5
O3 C11 C7 119.85(19)
O3 C11 C12 121.30(19)
C7 C11 C12 118.83(18)
C13 C12 C11 120.9(2)
C13 C12 H12 119.6
C11 C12 H12 119.6
C12 C13 C14 125.3(2)
C12 C13 H13 117.3
C14 C13 H13 117.3
C15 C14 C19 118.4(2)
C15 C14 C13 122.03(19)
C19 C14 C13 119.5(2)
C16 C15 C14 121.5(2)
C16 C15 H15 119.3
C14 C15 H15 119.3
C15 C16 C17 118.5(2)
C15 C16 H16 120.7
C17 C16 H16 120.7
C18 C17 C16 121.8(2)
C18 C17 Br1 119.23(16)
C16 C17 Br1 118.91(17)
C17 C18 C19 119.0(2)
C17 C18 H18 120.5
C19 C18 H18 120.5
C18 C19 C14 120.8(2)
C18 C19 H19 119.6
C14 C19 H19 119.6

loop_
_geom_bond_atom_site_label_1
_geom_bond_atom_site_label_2
_geom_bond_distance
Br1 C17 1.897(2)
O1 C10 1.423(3)
O1 C1 1.439(3)
O2 C4 1.219(3)
O3 C11 1.232(3)
C1 C2 1.507(3)
C1 C9 1.542(3)
C1 C6 1.545(3)
C2 C3 1.331(3)
C2 H2 0.9500
C3 C4 1.478(4)
C3 H3 0.9500
C4 C5 1.510(3)
C5 C6 1.537(3)
C5 H5A 0.9900
C5 H5B 0.9900
C6 C7 1.510(3)
C6 H6 1.0000
C7 C8 1.343(3)
C7 C11 1.472(3)
C8 C9 1.497(3)
C8 H8 0.9500
C9 H9A 0.9900
C9 H9B 0.9900
C10 H10A 0.9800
C10 H10B 0.9800
C10 H10C 0.9800
C11 C12 1.483(3)
C12 C13 1.337(3)
C12 H12 0.9500
C13 C14 1.469(3)
C13 H13 0.9500
C14 C15 1.398(3)
C14 C19 1.400(3)
C15 C16 1.384(3)
C15 H15 0.9500
C16 C17 1.389(3)
C16 H16 0.9500
C17 C18 1.381(3)
C18 C19 1.391(3)
C18 H18 0.9500
C19 H19 0.9500

loop_
_geom_torsion_atom_site_label_1
_geom_torsion_atom_site_label_2
_geom_torsion_atom_site_label_3
_geom_torsion_atom_site_label_4
_geom_torsion
C10 O1 C1 C2 -59.5(2)
C10 O1 C1 C9 179.04(19)
C10 O1 C1 C6 67.6(2)
O1 C1 C2 C3 129.2(2)
C9 C1 C2 C3 -115.2(3)
C6 C1 C2 C3 4.3(3)
C1 C2 C3 C4 3.3(4)
C2 C3 C4 O2 -165.8(3)
C2 C3 C4 C5 16.7(4)
O2 C4 C5 C6 139.2(2)
C3 C4 C5 C6 -43.3(3)
C4 C5 C6 C7 164.15(19)
C4 C5 C6 C1 50.0(2)
O1 C1 C6 C7 86.52(19)
C2 C1 C6 C7 -149.08(18)
C9 C1 C6 C7 -24.6(2)
O1 C1 C6 C5 -154.86(17)
C2 C1 C6 C5 -30.5(3)
C9 C1 C6 C5 94.0(2)
C5 C6 C7 C8 -102.9(2)
C1 C6 C7 C8 17.2(2)
C5 C6 C7 C11 73.9(2)
C1 C6 C7 C11 -166.06(18)
C11 C7 C8 C9 -178.5(2)
C6 C7 C8 C9 -2.0(3)
C7 C8 C9 C1 -14.1(3)
O1 C1 C9 C8 -92.3(2)
C2 C1 C9 C8 148.7(2)
C6 C1 C9 C8 23.7(2)
C8 C7 C11 O3 177.9(2)
C6 C7 C11 O3 1.8(3)
C8 C7 C11 C12 -3.3(3)
C6 C7 C11 C12 -179.48(18)
O3 C11 C12 C13 -10.4(3)
C7 C11 C12 C13 170.8(2)
C11 C12 C13 C14 177.0(2)
C12 C13 C14 C15 -11.7(3)
C12 C13 C14 C19 168.0(2)
C19 C14 C15 C16 0.0(3)
C13 C14 C15 C16 179.7(2)
C14 C15 C16 C17 -0.9(4)
C15 C16 C17 C18 1.0(4)
C15 C16 C17 Br1 -175.92(18)
C16 C17 C18 C19 -0.2(3)
Br1 C17 C18 C19 176.77(17)
C17 C18 C19 C14 -0.8(3)
C15 C14 C19 C18 0.9(3)
C13 C14 C19 C18 -178.9(2)
